data_7125226
loop_
_publ_author_name
'Tu, Deshuang'
'Shao, Dong'
'Yan, Hong'
'Lu, Changsheng'

_publ_section_title
;
 A carborane-incorporated mononuclear Co(ii) complex showing zero-field
 slow magnetic relaxation.
;
_journal_issue 99
_journal_name_full 'Chemical communications (Cambridge, England)'
_journal_page_first 14326
_journal_page_last 14329
_journal_paper_doi 10.1039/c6cc07728e
_journal_volume 52
_journal_year 2016
_chemical_formula_sum 'C16 H52 B20 Co N2 S4'
_chemical_formula_weight 675.96
_space_group_crystal_system orthorhombic
_space_group_IT_number 33
_space_group_name_Hall 'P 2c -2n'
_space_group_name_H-M_alt 'P n a 21'
_atom_sites_solution_hydrogens geom
_audit_creation_method SHELXL-2014/7
_audit_update_record
;
2016-11-09 deposited with the CCDC.
2016-11-21 downloaded from the CCDC.
;
_cell_angle_alpha 90
_cell_angle_beta 90
_cell_angle_gamma 90
_cell_formula_units_Z 4
_cell_length_a 36.4636(15)
_cell_length_b 9.9056(4)
_cell_length_c 9.9210(4)
_cell_measurement_reflns_used 9976
_cell_measurement_temperature 293(2)
_cell_measurement_theta_max 27.54
_cell_measurement_theta_min 2.23
_cell_volume 3583.4(3)
_computing_structure_refinement 'SHELXL-2014/7 (Sheldrick, 2014)'
_diffrn_ambient_temperature 293(2)
_diffrn_measured_fraction_theta_full 0.995
_diffrn_measured_fraction_theta_max 0.995
_diffrn_measurement_device_type 'CCD area detector'
_diffrn_measurement_method 'phi and omega scans'
_diffrn_radiation_type MoK\a
_diffrn_radiation_wavelength 0.71073
_diffrn_reflns_av_R_equivalents 0.0498
_diffrn_reflns_av_unetI/netI 0.0449
_diffrn_reflns_Laue_measured_fraction_full 0.995
_diffrn_reflns_Laue_measured_fraction_max 0.995
_diffrn_reflns_limit_h_max 43
_diffrn_reflns_limit_h_min -41
_diffrn_reflns_limit_k_max 11
_diffrn_reflns_limit_k_min -11
_diffrn_reflns_limit_l_max 11
_diffrn_reflns_limit_l_min -11
_diffrn_reflns_number 25201
_diffrn_reflns_point_group_measured_fraction_full 0.996
_diffrn_reflns_point_group_measured_fraction_max 0.996
_diffrn_reflns_theta_full 25.008
_diffrn_reflns_theta_max 25.008
_diffrn_reflns_theta_min 2.130
_exptl_absorpt_coefficient_mu 0.728
_exptl_crystal_colour green
_exptl_crystal_density_diffrn 1.253
_exptl_crystal_description block
_exptl_crystal_F_000 1412
_exptl_crystal_size_max 0.280
_exptl_crystal_size_mid 0.260
_exptl_crystal_size_min 0.240
_refine_diff_density_max 1.998
_refine_diff_density_min -1.085
_refine_diff_density_rms 0.111
_refine_ls_abs_structure_details
;
 Refined as an inversion twin.
;
_refine_ls_abs_structure_Flack 0.07(2)
_refine_ls_extinction_method none
_refine_ls_goodness_of_fit_ref 1.135
_refine_ls_hydrogen_treatment constr
_refine_ls_matrix_type full
_refine_ls_number_parameters 395
_refine_ls_number_reflns 5958
_refine_ls_number_restraints 1
_refine_ls_restrained_S_all 1.135
_refine_ls_R_factor_all 0.0688
_refine_ls_R_factor_gt 0.0658
_refine_ls_shift/su_max 0.011
_refine_ls_shift/su_mean 0.000
_refine_ls_structure_factor_coef Fsqd
_refine_ls_weighting_details 'w=1/[\s^2^(Fo^2^)+(0.0503P)^2^+19.3193P] where P=(Fo^2^+2Fc^2^)/3'
_refine_ls_weighting_scheme calc
_refine_ls_wR_factor_gt 0.1607
_refine_ls_wR_factor_ref 0.1621
_reflns_Friedel_coverage 0.884
_reflns_Friedel_fraction_full 0.997
_reflns_Friedel_fraction_max 0.997
_reflns_number_gt 5681
_reflns_number_total 5958
_reflns_threshold_expression 'I > 2\s(I)'
_cod_data_source_file c6cc07728e2.cif
_cod_data_source_block 2
_cod_database_code 7125226
_shelx_shelxl_version_number 2014/7
_shelx_space_group_comment
;
The symmetry employed for this shelxl refinement is uniquely defined
by the following loop, which should always be used as a source of
symmetry information in preference to the above space-group names.
They are only intended as comments.
;
_shelx_estimated_absorpt_t_min 0.822
_shelx_estimated_absorpt_t_max 0.845

loop_
_space_group_symop_operation_xyz
'x, y, z'
'-x, -y, z+1/2'
'-x+1/2, y+1/2, z+1/2'
'x+1/2, -y+1/2, z'

loop_
_atom_site_label
_atom_site_type_symbol
_atom_site_fract_x
_atom_site_fract_y
_atom_site_fract_z
_atom_site_U_iso_or_equiv
_atom_site_adp_type
_atom_site_occupancy
_atom_site_site_symmetry_order
_atom_site_calc_flag
_atom_site_refinement_flags_posn
_atom_site_refinement_flags_adp
B1 B -0.00126(13) 0.5841(5) 0.8475(7) 0.0216(13) Uani 1 1 d . .
H1 H -0.0006 0.4756 0.8707 0.026 Uiso 1 1 calc R U
B2 B 0.02374(14) 0.6520(5) 0.7102(6) 0.0205(14) Uani 1 1 d . .
H2 H 0.0411 0.5891 0.6449 0.025 Uiso 1 1 calc R U
B3 B 0.02072(15) 0.8514(6) 0.9176(6) 0.0198(13) Uani 1 1 d . .
H3 H 0.0362 0.9167 0.9868 0.024 Uiso 1 1 calc R U
B4 B -0.02449(14) 0.6474(6) 0.7046(7) 0.0231(14) Uani 1 1 d . .
H4 H -0.0391 0.5802 0.6347 0.028 Uiso 1 1 calc R U
B5 B -0.04127(14) 0.8115(6) 0.7460(7) 0.0230(14) Uani 1 1 d . .
H5 H -0.0670 0.8507 0.7038 0.028 Uiso 1 1 calc R U
B6 B -0.04150(14) 0.6837(6) 0.8704(6) 0.0231(15) Uani 1 1 d . .
H6 H -0.0672 0.6400 0.9087 0.028 Uiso 1 1 calc R U
B7 B -0.00306(15) 0.7097(6) 0.9777(6) 0.0228(14) Uani 1 1 d . .
H7 H -0.0035 0.6835 1.0855 0.027 Uiso 1 1 calc R U
B8 B -0.00252(16) 0.9190(6) 0.7726(7) 0.0264(16) Uani 1 1 d . .
H8 H -0.0025 1.0271 0.7472 0.032 Uiso 1 1 calc R U
B9 B -0.00099(14) 0.7922(6) 0.6472(6) 0.0200(14) Uani 1 1 d . .
H9 H -0.0002 0.8191 0.5397 0.024 Uiso 1 1 calc R U
B10 B -0.02767(14) 0.8497(6) 0.9121(6) 0.0216(14) Uani 1 1 d . .
H10 H -0.0444 0.9149 0.9775 0.026 Uiso 1 1 calc R U
B11 B 0.28089(15) 0.8004(6) 0.8574(8) 0.0298(15) Uani 1 1 d . .
H11 H 0.3088 0.7723 0.8260 0.036 Uiso 1 1 calc R U
B12 B 0.24455(15) 0.8120(7) 0.7409(6) 0.0257(15) Uani 1 1 d . .
H12 H 0.2486 0.7919 0.6329 0.031 Uiso 1 1 calc R U
B13 B 0.21418(15) 0.7268(6) 0.9919(7) 0.0292(16) Uani 1 1 d . .
H13 H 0.1981 0.6511 1.0476 0.035 Uiso 1 1 calc R U
B14 B 0.26192(16) 0.7496(6) 1.0153(7) 0.0277(16) Uani 1 1 d . .
H14 H 0.2774 0.6879 1.0878 0.033 Uiso 1 1 calc R U
B15 B 0.27266(16) 0.9197(6) 0.9880(8) 0.0306(16) Uani 1 1 d . .
H15 H 0.2954 0.9689 1.0418 0.037 Uiso 1 1 calc R U
B16 B 0.24492(14) 0.6813(6) 0.8610(8) 0.0316(17) Uani 1 1 d . .
H16 H 0.2493 0.5753 0.8321 0.038 Uiso 1 1 calc R U
B17 B 0.23175(15) 0.8770(7) 1.0705(6) 0.0260(16) Uani 1 1 d . .
H17 H 0.2274 0.8995 1.1779 0.031 Uiso 1 1 calc R U
B18 B 0.23135(16) 1.0056(7) 0.9479(7) 0.0291(16) Uani 1 1 d . .
H18 H 0.2267 1.1118 0.9752 0.035 Uiso 1 1 calc R U
B19 B 0.26160(15) 0.9595(7) 0.8182(7) 0.0318(18) Uani 1 1 d . .
H19 H 0.2771 1.0361 0.7616 0.038 Uiso 1 1 calc R U
B20 B 0.21366(15) 0.9376(6) 0.7945(6) 0.0210(14) Uani 1 1 d . .
H20 H 0.1973 0.9977 0.7233 0.025 Uiso 1 1 calc R U
C5 C 0.05886(16) 0.2434(6) 0.8264(8) 0.0488(19) Uani 1 1 d . .
H5A H 0.0584 0.2245 0.7315 0.073 Uiso 1 1 calc R U
H5B H 0.0490 0.3318 0.8424 0.073 Uiso 1 1 calc R U
H5C H 0.0443 0.1776 0.8733 0.073 Uiso 1 1 calc R U
C6 C 0.09740(19) 0.2376(7) 0.8762(7) 0.048(2) Uani 1 1 d . .
H6A H 0.1075 0.1498 0.8541 0.057 Uiso 1 1 calc R U
H6B H 0.0972 0.2455 0.9737 0.057 Uiso 1 1 calc R U
C7 C 0.12009(18) 0.3579(7) 0.6690(7) 0.0442(19) Uani 1 1 d . .
H7A H 0.0953 0.3819 0.6430 0.053 Uiso 1 1 calc R U
H7B H 0.1363 0.4299 0.6400 0.053 Uiso 1 1 calc R U
C8 C 0.1664(3) 0.3497(9) 1.0135(9) 0.083(3) Uani 1 1 d . .
H8A H 0.1918 0.3654 1.0325 0.125 Uiso 1 1 calc R U
H8B H 0.1583 0.2705 1.0606 0.125 Uiso 1 1 calc R U
H8C H 0.1522 0.4261 1.0425 0.125 Uiso 1 1 calc R U
C9 C 0.16146(18) 0.3303(7) 0.8692(9) 0.057(2) Uani 1 1 d . .
H9A H 0.1703 0.2411 0.8454 0.068 Uiso 1 1 calc R U
H9B H 0.1765 0.3956 0.8218 0.068 Uiso 1 1 calc R U
C10 C 0.13065(19) 0.2315(8) 0.6023(10) 0.069(3) Uani 1 1 d . .
H10A H 0.1323 0.2460 0.5068 0.104 Uiso 1 1 calc R U
H10B H 0.1125 0.1635 0.6204 0.104 Uiso 1 1 calc R U
H10C H 0.1540 0.2022 0.6359 0.104 Uiso 1 1 calc R U
C24 C 0.20595(11) 0.7682(5) 0.8269(5) 0.0189(12) Uani 1 1 d . .
C25 C 0.19732(12) 0.8839(5) 0.9511(5) 0.0208(12) Uani 1 1 d . .
C26 C 0.03470(11) 0.6906(4) 0.8760(5) 0.0127(11) Uani 1 1 d . .
C27 C 0.03475(12) 0.8161(5) 0.7566(5) 0.0181(12) Uani 1 1 d . .
C28 C 0.12324(19) 0.6164(10) 0.4142(7) 0.066(3) Uani 1 1 d . .
H28A H 0.0996 0.5818 0.4434 0.080 Uiso 1 1 calc R U
H28B H 0.1411 0.5933 0.4829 0.080 Uiso 1 1 calc R U
C29 C 0.13386(18) 0.5469(10) 0.2838(8) 0.074(3) Uani 1 1 d . .
H29A H 0.1144 0.5570 0.2193 0.111 Uiso 1 1 calc R U
H29B H 0.1380 0.4527 0.3007 0.111 Uiso 1 1 calc R U
H29C H 0.1559 0.5871 0.2489 0.111 Uiso 1 1 calc R U
C30 C 0.0932(3) 0.8138(7) 0.2988(8) 0.074(3) Uani 1 1 d . .
H30A H 0.0899 0.9106 0.3075 0.089 Uiso 1 1 calc R U
H30B H 0.1026 0.7955 0.2092 0.089 Uiso 1 1 calc R U
C31 C 0.05726(19) 0.7450(9) 0.3162(8) 0.063(2) Uani 1 1 d . .
H31A H 0.0573 0.6616 0.2669 0.094 Uiso 1 1 calc R U
H31B H 0.0380 0.8022 0.2828 0.094 Uiso 1 1 calc R U
H31C H 0.0532 0.7268 0.4101 0.094 Uiso 1 1 calc R U
C100 C 0.1604(2) 0.8160(10) 0.3866(9) 0.091(3) Uani 1 1 d . .
H10D H 0.1764 0.7644 0.4452 0.109 Uiso 1 1 calc R U
H10E H 0.1681 0.8000 0.2944 0.109 Uiso 1 1 calc R U
C101 C 0.1646(3) 0.9583(9) 0.4169(10) 0.096(3) Uani 1 1 d . .
H10F H 0.1860 0.9926 0.3716 0.144 Uiso 1 1 calc R U
H10G H 0.1674 0.9700 0.5124 0.144 Uiso 1 1 calc R U
H10H H 0.1433 1.0065 0.3868 0.144 Uiso 1 1 calc R U
Co1 Co 0.11856(2) 0.78508(6) 0.84962(8) 0.01832(14) Uani 1 1 d . .
N1 N 0.12211(15) 0.3441(6) 0.8201(6) 0.0453(17) Uani 1 1 d . .
H1A H 0.1132 0.4298 0.8568 0.054 Uiso 1 1 calc R U
N2 N 0.12092(18) 0.7651(7) 0.4042(6) 0.0638(19) Uani 1 1 d . .
H2A H 0.1124 0.7981 0.4919 0.077 Uiso 1 1 calc R U
S3 S 0.07769(3) 0.63662(12) 0.93988(13) 0.0183(3) Uani 1 1 d . .
S5 S 0.07782(3) 0.88085(13) 0.70340(13) 0.0220(3) Uani 1 1 d . .
S7 S 0.16763(3) 0.69080(14) 0.74940(14) 0.0271(3) Uani 1 1 d . .
S10 S 0.15123(3) 0.92186(13) 0.99091(14) 0.0238(3) Uani 1 1 d . .

loop_
_atom_site_aniso_label
_atom_site_aniso_U_11
_atom_site_aniso_U_22
_atom_site_aniso_U_33
_atom_site_aniso_U_23
_atom_site_aniso_U_13
_atom_site_aniso_U_12
B1 0.010(2) 0.019(2) 0.036(3) -0.005(3) 0.002(3) 0.0011(19)
B2 0.014(2) 0.014(2) 0.033(3) -0.002(2) -0.005(2) 0.001(2)
B3 0.019(2) 0.018(2) 0.023(3) -0.009(2) 0.005(2) -0.005(2)
B4 0.010(2) 0.025(3) 0.034(3) -0.009(3) -0.003(2) 0.000(2)
B5 0.012(2) 0.027(3) 0.030(3) -0.013(3) -0.002(2) 0.010(2)
B6 0.012(2) 0.028(3) 0.029(3) -0.002(3) 0.000(2) -0.004(2)
B7 0.021(3) 0.028(3) 0.020(3) -0.002(3) 0.012(2) -0.006(2)
B8 0.021(3) 0.019(3) 0.040(4) -0.005(3) -0.004(3) 0.010(2)
B9 0.013(2) 0.023(3) 0.024(3) -0.001(2) -0.002(2) 0.009(2)
B10 0.013(2) 0.032(3) 0.020(3) -0.004(3) -0.004(2) 0.001(2)
B11 0.018(2) 0.032(3) 0.040(3) 0.000(3) -0.003(3) 0.001(2)
B12 0.015(2) 0.044(3) 0.018(3) -0.003(3) 0.006(2) -0.004(3)
B13 0.010(2) 0.031(3) 0.047(4) 0.014(3) 0.007(3) 0.005(2)
B14 0.021(3) 0.022(3) 0.040(4) 0.007(3) -0.002(3) 0.003(2)
B15 0.017(2) 0.026(3) 0.049(4) -0.010(3) -0.001(3) -0.002(2)
B16 0.009(2) 0.032(3) 0.054(4) -0.004(4) -0.003(3) 0.005(2)
B17 0.016(3) 0.046(4) 0.016(3) -0.003(3) -0.003(2) 0.000(3)
B18 0.021(3) 0.030(3) 0.037(3) -0.004(3) -0.006(3) -0.005(2)
B19 0.011(2) 0.042(3) 0.042(4) 0.008(3) 0.002(2) -0.008(2)
B20 0.018(2) 0.024(3) 0.021(3) 0.007(2) -0.005(2) -0.006(2)
C5 0.036(3) 0.039(3) 0.072(5) -0.011(3) 0.015(3) -0.008(3)
C6 0.061(4) 0.043(4) 0.039(4) 0.006(3) 0.005(3) 0.001(3)
C7 0.039(3) 0.043(3) 0.051(4) 0.007(3) -0.005(3) -0.001(3)
C8 0.105(6) 0.062(5) 0.083(5) -0.030(4) -0.059(4) 0.022(4)
C9 0.047(3) 0.044(3) 0.080(5) -0.014(4) -0.022(4) -0.005(3)
C10 0.028(3) 0.073(5) 0.106(6) -0.033(5) 0.022(4) -0.005(3)
C24 0.0082(17) 0.025(2) 0.024(3) -0.004(2) 0.0053(19) -0.0029(18)
C25 0.0091(19) 0.032(3) 0.022(3) -0.007(2) 0.0033(18) -0.0039(19)
C26 0.0127(19) 0.0102(19) 0.015(2) -0.0038(17) 0.0023(17) 0.0007(16)
C27 0.013(2) 0.016(2) 0.025(3) 0.006(2) -0.0054(19) -0.0024(18)
C28 0.043(3) 0.118(7) 0.038(4) -0.002(4) -0.028(3) 0.020(4)
C29 0.032(3) 0.126(7) 0.063(5) -0.022(5) 0.009(3) 0.039(4)
C30 0.135(7) 0.028(3) 0.060(5) 0.012(3) 0.033(5) 0.017(4)
C31 0.051(4) 0.086(5) 0.051(5) -0.009(4) 0.005(3) 0.023(4)
C100 0.102(6) 0.125(7) 0.047(5) 0.004(5) 0.002(4) -0.074(4)
C101 0.119(6) 0.099(5) 0.069(5) -0.042(4) 0.028(5) -0.077(4)
Co1 0.0124(2) 0.0202(3) 0.0224(3) 0.0007(3) -0.0011(3) -0.0013(2)
N1 0.051(3) 0.038(3) 0.047(4) -0.012(3) -0.008(2) 0.003(2)
N2 0.081(4) 0.077(4) 0.033(3) -0.017(3) 0.002(3) -0.045(3)
S3 0.0123(5) 0.0211(5) 0.0216(6) 0.0057(5) -0.0011(5) -0.0009(5)
S5 0.0130(5) 0.0256(6) 0.0274(6) 0.0105(5) -0.0024(5) -0.0035(5)
S7 0.0173(5) 0.0302(6) 0.0337(7) -0.0182(6) -0.0003(5) 0.0002(5)
S10 0.0134(5) 0.0301(6) 0.0279(6) -0.0134(6) 0.0022(5) 0.0011(5)

loop_
_atom_type_symbol
_atom_type_description
_atom_type_scat_dispersion_real
_atom_type_scat_dispersion_imag
_atom_type_scat_source
C C 0.0033 0.0016 'International Tables Vol C Tables 4.2.6.8 and 6.1.1.4'
H H 0.0000 0.0000 'International Tables Vol C Tables 4.2.6.8 and 6.1.1.4'
B B 0.0013 0.0007 'International Tables Vol C Tables 4.2.6.8 and 6.1.1.4'
Co Co 0.3494 0.9721 'International Tables Vol C Tables 4.2.6.8 and 6.1.1.4'
N N 0.0061 0.0033 'International Tables Vol C Tables 4.2.6.8 and 6.1.1.4'
S S 0.1246 0.1234 'International Tables Vol C Tables 4.2.6.8 and 6.1.1.4'

loop_
_geom_angle_atom_site_label_1
_geom_angle_atom_site_label_2
_geom_angle_atom_site_label_3
_geom_angle
C26 B1 B4 106.4(4)
C26 B1 B2 59.8(3)
B4 B1 B2 59.7(3)
C26 B1 B6 105.6(4)
B4 B1 B6 60.7(3)
B2 B1 B6 108.2(4)
C26 B1 B7 58.7(3)
B4 B1 B7 108.3(4)
B2 B1 B7 108.0(4)
B6 B1 B7 59.6(3)
C26 B1 H1 123.6
B4 B1 H1 121.7
B2 B1 H1 121.4
B6 B1 H1 122.1
B7 B1 H1 121.8
C26 B2 C27 59.3(3)
C26 B2 B4 105.4(4)
C27 B2 B4 105.3(4)
C26 B2 B9 106.2(4)
C27 B2 B9 58.5(3)
B4 B2 B9 60.0(3)
C26 B2 B1 58.2(3)
C27 B2 B1 105.7(4)
B4 B2 B1 60.0(3)
B9 B2 B1 107.9(4)
C26 B2 H2 123.4
C27 B2 H2 123.6
B4 B2 H2 122.9
B9 B2 H2 122.0
B1 B2 H2 122.3
C27 B3 C26 60.0(3)
C27 B3 B7 107.5(4)
C26 B3 B7 59.2(3)
C27 B3 B10 105.5(4)
C26 B3 B10 106.2(4)
B7 B3 B10 60.6(3)
C27 B3 B8 58.1(3)
C26 B3 B8 107.0(4)
B7 B3 B8 109.7(4)
B10 B3 B8 60.5(3)
C27 B3 H3 123.3
C26 B3 H3 122.8
B7 B3 H3 120.8
B10 B3 H3 122.6
B8 B3 H3 121.5
B2 B4 B9 60.3(3)
B2 B4 B1 60.3(3)
B9 B4 B1 108.3(4)
B2 B4 B5 108.2(4)
B9 B4 B5 60.1(3)
B1 B4 B5 107.6(4)
B2 B4 B6 108.1(4)
B9 B4 B6 107.5(4)
B1 B4 B6 60.1(3)
B5 B4 B6 59.2(3)
B2 B4 H4 121.3
B9 B4 H4 121.6
B1 B4 H4 121.6
B5 B4 H4 122.1
B6 B4 H4 122.1
B10 B5 B6 60.2(4)
B10 B5 B9 107.9(4)
B6 B5 B9 108.2(4)
B10 B5 B4 108.3(4)
B6 B5 B4 60.7(3)
B9 B5 B4 59.4(3)
B10 B5 B8 60.8(3)
B6 B5 B8 109.1(4)
B9 B5 B8 59.5(3)
B4 B5 B8 107.8(4)
B10 B5 H5 121.4
B6 B5 H5 121.0
B9 B5 H5 122.3
B4 B5 H5 121.8
B8 B5 H5 121.4
B5 B6 B10 59.7(3)
B5 B6 B7 108.1(4)
B10 B6 B7 60.1(3)
B5 B6 B1 107.6(4)
B10 B6 B1 108.0(4)
B7 B6 B1 60.5(3)
B5 B6 B4 60.1(3)
B10 B6 B4 107.6(4)
B7 B6 B4 107.8(4)
B1 B6 B4 59.2(3)
B5 B6 H6 121.8
B10 B6 H6 121.9
B7 B6 H6 121.4
B1 B6 H6 121.9
B4 B6 H6 122.2
C26 B7 B3 59.5(3)
C26 B7 B10 106.0(4)
B3 B7 B10 60.0(3)
C26 B7 B6 105.3(4)
B3 B7 B6 107.6(4)
B10 B7 B6 59.7(3)
C26 B7 B1 58.1(3)
B3 B7 B1 106.9(4)
B10 B7 B1 107.2(4)
B6 B7 B1 59.8(3)
C26 B7 H7 123.8
B3 B7 H7 121.7
B10 B7 H7 122.2
B6 B7 H7 122.4
B1 B7 H7 122.5
C27 B8 B9 59.0(3)
C27 B8 B5 105.0(4)
B9 B8 B5 59.9(3)
C27 B8 B10 104.5(4)
B9 B8 B10 106.6(4)
B5 B8 B10 58.8(3)
C27 B8 B3 58.4(3)
B9 B8 B3 106.5(4)
B5 B8 B3 105.6(4)
B10 B8 B3 58.8(3)
C27 B8 H8 124.1
B9 B8 H8 122.0
B5 B8 H8 123.1
B10 B8 H8 123.3
B3 B8 H8 123.1
C27 B9 B4 106.1(4)
C27 B9 B8 58.7(3)
B4 B9 B8 109.6(4)
C27 B9 B2 59.8(3)
B4 B9 B2 59.7(3)
B8 B9 B2 109.0(4)
C27 B9 B5 105.3(4)
B4 B9 B5 60.5(3)
B8 B9 B5 60.6(3)
B2 B9 B5 108.1(4)
C27 B9 H9 124.1
B4 B9 H9 121.6
B8 B9 H9 120.7
B2 B9 H9 121.2
B5 B9 H9 122.2
B5 B10 B3 108.2(4)
B5 B10 B6 60.1(3)
B3 B10 B6 107.5(4)
B5 B10 B7 108.5(4)
B3 B10 B7 59.4(3)
B6 B10 B7 60.2(3)
B5 B10 B8 60.4(3)
B3 B10 B8 60.7(3)
B6 B10 B8 108.7(4)
B7 B10 B8 108.9(4)
B5 B10 H10 121.4
B3 B10 H10 122.0
B6 B10 H10 121.7
B7 B10 H10 121.5
B8 B10 H10 120.9
B12 B11 B16 59.9(4)
B12 B11 B19 59.9(4)
B16 B11 B19 107.7(4)
B12 B11 B15 107.9(4)
B16 B11 B15 107.7(5)
B19 B11 B15 60.1(4)
B12 B11 B14 107.6(4)
B16 B11 B14 60.4(4)
B19 B11 B14 106.9(4)
B15 B11 B14 58.9(4)
B12 B11 H11 121.7
B16 B11 H11 121.6
B19 B11 H11 122.1
B15 B11 H11 122.0
B14 B11 H11 122.4
C24 B12 B16 58.6(3)
C24 B12 B20 60.0(3)
B16 B12 B20 108.7(4)
C24 B12 B11 106.0(4)
B16 B12 B11 60.1(3)
B20 B12 B11 109.2(4)
C24 B12 B19 106.6(4)
B16 B12 B19 108.2(5)
B20 B12 B19 60.6(3)
B11 B12 B19 60.2(3)
C24 B12 H12 123.6
B16 B12 H12 121.7
B20 B12 H12 120.6
B11 B12 H12 121.8
B19 B12 H12 121.8
C24 B13 C25 59.8(3)
C24 B13 B14 105.5(4)
C25 B13 B14 105.5(4)
C24 B13 B16 58.1(3)
C25 B13 B16 106.5(4)
B14 B13 B16 60.5(4)
C24 B13 B17 106.2(4)
C25 B13 B17 58.8(3)
B14 B13 B17 59.1(3)
B16 B13 B17 107.6(4)
C24 B13 H13 123.3
C25 B13 H13 123.0
B14 B13 H13 123.0
B16 B13 H13 122.0
B17 B13 H13 122.4
B15 B14 B17 59.9(4)
B15 B14 B13 108.8(4)
B17 B14 B13 61.2(4)
B15 B14 B11 60.4(4)
B17 B14 B11 108.2(4)
B13 B14 B11 107.6(5)
B15 B14 B16 108.0(5)
B17 B14 B16 108.7(4)
B13 B14 B16 59.9(4)
B11 B14 B16 59.2(4)
B15 B14 H14 121.4
B17 B14 H14 121.0
B13 B14 H14 121.3
B11 B14 H14 122.1
B16 B14 H14 121.9
B14 B15 B17 60.3(4)
B14 B15 B18 107.8(4)
B17 B15 B18 59.9(4)
B14 B15 B19 108.0(5)
B17 B15 B19 107.6(4)
B18 B15 B19 59.2(4)
B14 B15 B11 60.7(4)
B17 B15 B11 108.9(4)
B18 B15 B11 107.4(5)
B19 B15 B11 59.7(4)
B14 B15 H15 121.3
B17 B15 H15 121.4
B18 B15 H15 122.4
B19 B15 H15 122.2
B11 B15 H15 121.4
C24 B16 B12 59.0(3)
C24 B16 B11 106.3(4)
B12 B16 B11 60.0(4)
C24 B16 B13 59.2(3)
B12 B16 B13 107.7(4)
B11 B16 B13 108.3(5)
C24 B16 B14 105.7(4)
B12 B16 B14 107.7(4)
B11 B16 B14 60.4(4)
B13 B16 B14 59.7(4)
C24 B16 H16 123.7
B12 B16 H16 121.8
B11 B16 H16 121.7
B13 B16 H16 121.7
B14 B16 H16 122.3
C25 B17 B15 106.8(4)
C25 B17 B18 59.5(3)
B15 B17 B18 60.7(4)
C25 B17 B14 105.6(4)
B15 B17 B14 59.8(3)
B18 B17 B14 108.0(4)
C25 B17 B13 58.4(3)
B15 B17 B13 107.5(4)
B18 B17 B13 107.2(4)
B14 B17 B13 59.7(3)
C25 B17 H17 123.5
B15 B17 H17 121.7
B18 B17 H17 121.4
B14 B17 H17 122.4
B13 B17 H17 122.5
C25 B18 B19 106.4(4)
C25 B18 B17 59.3(3)
B19 B18 B17 108.3(5)
C25 B18 B15 105.7(4)
B19 B18 B15 60.4(4)
B17 B18 B15 59.5(4)
C25 B18 B20 59.6(3)
B19 B18 B20 60.3(3)
B17 B18 B20 108.6(4)
B15 B18 B20 108.5(5)
C25 B18 H18 123.5
B19 B18 H18 121.7
B17 B18 H18 121.5
B15 B18 H18 122.3
B20 B18 H18 121.0
B18 B19 B12 108.2(4)
B18 B19 B11 108.7(5)
B12 B19 B11 59.9(4)
B18 B19 B15 60.3(4)
B12 B19 B15 108.0(5)
B11 B19 B15 60.2(4)
B18 B19 B20 60.7(3)
B12 B19 B20 59.6(3)
B11 B19 B20 108.1(4)
B15 B19 B20 108.8(4)
B18 B19 H19 121.1
B12 B19 H19 122.0
B11 B19 H19 121.6
B15 B19 H19 121.4
B20 B19 H19 121.4
C24 B20 C25 59.0(3)
C24 B20 B12 58.4(3)
C25 B20 B12 105.8(4)
C24 B20 B19 104.7(4)
C25 B20 B19 104.8(4)
B12 B20 B19 59.8(3)
C24 B20 B18 105.4(4)
C25 B20 B18 58.7(3)
B12 B20 B18 107.0(4)
B19 B20 B18 59.0(3)
C24 B20 H20 123.8
C25 B20 H20 123.5
B12 B20 H20 122.4
B19 B20 H20 123.5
B18 B20 H20 122.6
C6 C5 H5A 109.5
C6 C5 H5B 109.5
H5A C5 H5B 109.5
C6 C5 H5C 109.5
H5A C5 H5C 109.5
H5B C5 H5C 109.5
C5 C6 N1 114.7(6)
C5 C6 H6A 108.6
N1 C6 H6A 108.6
C5 C6 H6B 108.6
N1 C6 H6B 108.6
H6A C6 H6B 107.6
C10 C7 N1 111.0(6)
C10 C7 H7A 109.4
N1 C7 H7A 109.4
C10 C7 H7B 109.4
N1 C7 H7B 109.4
H7A C7 H7B 108.0
C9 C8 H8A 109.5
C9 C8 H8B 109.5
H8A C8 H8B 109.5
C9 C8 H8C 109.5
H8A C8 H8C 109.5
H8B C8 H8C 109.5
C8 C9 N1 114.7(7)
C8 C9 H9A 108.6
N1 C9 H9A 108.6
C8 C9 H9B 108.6
N1 C9 H9B 108.6
H9A C9 H9B 107.6
C7 C10 H10A 109.5
C7 C10 H10B 109.5
H10A C10 H10B 109.5
C7 C10 H10C 109.5
H10A C10 H10C 109.5
H10B C10 H10C 109.5
B16 C24 B12 62.4(3)
B16 C24 C25 110.5(4)
B12 C24 C25 110.0(4)
B16 C24 B13 62.7(4)
B12 C24 B13 113.3(4)
C25 C24 B13 60.3(3)
B16 C24 B20 113.1(4)
B12 C24 B20 61.7(3)
C25 C24 B20 61.0(3)
B13 C24 B20 112.3(4)
B16 C24 S7 121.9(4)
B12 C24 S7 123.1(4)
C25 C24 S7 117.2(3)
B13 C24 S7 116.7(3)
B20 C24 S7 117.9(3)
C24 C25 B13 59.9(3)
C24 C25 B17 109.5(4)
B13 C25 B17 62.8(4)
C24 C25 B18 108.7(4)
B13 C25 B18 112.2(4)
B17 C25 B18 61.2(4)
C24 C25 B20 60.1(3)
B13 C25 B20 111.3(4)
B17 C25 B20 112.0(4)
B18 C25 B20 61.8(3)
C24 C25 S10 118.6(3)
B13 C25 S10 118.7(3)
B17 C25 S10 123.1(4)
B18 C25 S10 122.5(4)
B20 C25 S10 117.3(3)
B1 C26 C27 109.5(4)
B1 C26 B7 63.2(3)
C27 C26 B7 109.0(3)
B1 C26 B3 112.6(3)
C27 C26 B3 59.7(3)
B7 C26 B3 61.3(3)
B1 C26 B2 62.0(3)
C27 C26 B2 60.4(3)
B7 C26 B2 113.4(4)
B3 C26 B2 111.3(4)
B1 C26 S3 123.5(3)
C27 C26 S3 117.6(3)
B7 C26 S3 122.1(3)
B3 C26 S3 117.0(3)
B2 C26 S3 118.4(3)
B8 C27 B9 62.3(3)
B8 C27 B3 63.5(3)
B9 C27 B3 113.1(4)
B8 C27 C26 111.6(4)
B9 C27 C26 109.7(3)
B3 C27 C26 60.3(3)
B8 C27 B2 113.6(4)
B9 C27 B2 61.8(3)
B3 C27 B2 111.7(4)
C26 C27 B2 60.3(3)
B8 C27 S5 121.0(3)
B9 C27 S5 122.3(4)
B3 C27 S5 117.8(3)
C26 C27 S5 117.9(3)
B2 C27 S5 117.6(3)
N2 C28 C29 114.2(7)
N2 C28 H28A 108.7
C29 C28 H28A 108.7
N2 C28 H28B 108.7
C29 C28 H28B 108.7
H28A C28 H28B 107.6
C28 C29 H29A 109.5
C28 C29 H29B 109.5
H29A C29 H29B 109.5
C28 C29 H29C 109.5
H29A C29 H29C 109.5
H29B C29 H29C 109.5
C31 C30 N2 111.0(6)
C31 C30 H30A 109.4
N2 C30 H30A 109.4
C31 C30 H30B 109.4
N2 C30 H30B 109.4
H30A C30 H30B 108.0
C30 C31 H31A 109.5
C30 C31 H31B 109.5
H31A C31 H31B 109.5
C30 C31 H31C 109.5
H31A C31 H31C 109.5
H31B C31 H31C 109.5
C101 C100 N2 113.3(8)
C101 C100 H10D 108.9
N2 C100 H10D 108.9
C101 C100 H10E 108.9
N2 C100 H10E 108.9
H10D C100 H10E 107.7
C100 C101 H10F 109.5
C100 C101 H10G 109.5
H10F C101 H10G 109.5
C100 C101 H10H 109.5
H10F C101 H10H 109.5
H10G C101 H10H 109.5
S7 Co1 S3 115.22(5)
S7 Co1 S5 114.15(6)
S3 Co1 S5 95.30(5)
S7 Co1 S10 95.88(5)
S3 Co1 S10 118.88(6)
S5 Co1 S10 118.87(5)
C6 N1 C7 113.9(5)
C6 N1 C9 112.7(5)
C7 N1 C9 111.9(5)
C6 N1 H1A 105.9
C7 N1 H1A 105.9
C9 N1 H1A 105.9
C28 N2 C30 113.4(5)
C28 N2 C100 106.3(6)
C30 N2 C100 116.0(6)
C28 N2 H2A 106.9
C30 N2 H2A 106.9
C100 N2 H2A 106.9
C26 S3 Co1 104.08(15)
C27 S5 Co1 103.67(17)
C24 S7 Co1 104.85(16)
C25 S10 Co1 103.44(18)

loop_
_geom_bond_atom_site_label_1
_geom_bond_atom_site_label_2
_geom_bond_distance
B1 C26 1.706(6)
B1 B4 1.766(9)
B1 B2 1.771(9)
B1 B6 1.783(7)
B1 B7 1.795(9)
B1 H1 1.1000
B2 C26 1.735(8)
B2 C27 1.736(7)
B2 B4 1.760(7)
B2 B9 1.770(8)
B2 H2 1.1000
B3 C27 1.713(8)
B3 C26 1.723(7)
B3 B7 1.755(8)
B3 B10 1.766(7)
B3 B8 1.799(9)
B3 H3 1.1000
B4 B9 1.765(8)
B4 B5 1.784(8)
B4 B6 1.795(9)
B4 H4 1.1000
B5 B10 1.761(9)
B5 B6 1.768(9)
B5 B9 1.776(8)
B5 B8 1.789(8)
B5 H5 1.1000
B6 B10 1.769(8)
B6 B7 1.779(8)
B6 H6 1.1000
B7 C26 1.718(7)
B7 B10 1.776(8)
B7 H7 1.1000
B8 C27 1.707(7)
B8 B9 1.769(9)
B8 B10 1.796(9)
B8 H8 1.1000
B9 C27 1.713(7)
B9 H9 1.1000
B10 H10 1.1000
B11 B12 1.762(9)
B11 B16 1.764(8)
B11 B19 1.769(9)
B11 B15 1.779(10)
B11 B14 1.785(10)
B11 H11 1.1000
B12 C24 1.703(7)
B12 B16 1.759(10)
B12 B20 1.760(9)
B12 B19 1.763(9)
B12 H12 1.1000
B13 C24 1.714(9)
B13 C25 1.721(8)
B13 B14 1.770(8)
B13 B16 1.774(9)
B13 B17 1.798(9)
B13 H13 1.1000
B14 B15 1.751(9)
B14 B17 1.761(9)
B14 B16 1.785(10)
B14 H14 1.1000
B15 B17 1.753(8)
B15 B18 1.775(8)
B15 B19 1.776(10)
B15 H15 1.1000
B16 C24 1.695(7)
B16 H16 1.1000
B17 C25 1.728(7)
B17 B18 1.761(10)
B17 H17 1.1000
B18 C25 1.730(8)
B18 B19 1.755(9)
B18 B20 1.784(9)
B18 H18 1.1000
B19 B20 1.777(8)
B19 H19 1.1000
B20 C24 1.732(8)
B20 C25 1.747(8)
B20 H20 1.1000
C5 C6 1.491(9)
C5 H5A 0.9600
C5 H5B 0.9600
C5 H5C 0.9600
C6 N1 1.495(9)
C6 H6A 0.9700
C6 H6B 0.9700
C7 C10 1.469(11)
C7 N1 1.507(9)
C7 H7A 0.9700
C7 H7B 0.9700
C8 C9 1.456(12)
C8 H8A 0.9600
C8 H8B 0.9600
C8 H8C 0.9600
C9 N1 1.521(8)
C9 H9A 0.9700
C9 H9B 0.9700
C10 H10A 0.9600
C10 H10B 0.9600
C10 H10C 0.9600
C24 C25 1.712(7)
C24 S7 1.769(5)
C25 S10 1.767(5)
C26 C27 1.717(7)
C26 S3 1.773(4)
C27 S5 1.777(5)
C28 N2 1.479(12)
C28 C29 1.515(11)
C28 H28A 0.9700
C28 H28B 0.9700
C29 H29A 0.9600
C29 H29B 0.9600
C29 H29C 0.9600
C30 C31 1.487(12)
C30 N2 1.532(11)
C30 H30A 0.9700
C30 H30B 0.9700
C31 H31A 0.9600
C31 H31B 0.9600
C31 H31C 0.9600
C100 C101 1.449(13)
C100 N2 1.536(11)
C100 H10D 0.9700
C100 H10E 0.9700
C101 H10F 0.9600
C101 H10G 0.9600
C101 H10H 0.9600
Co1 S7 2.2500(14)
Co1 S3 2.2771(13)
Co1 S5 2.2828(14)
Co1 S10 2.2848(14)
N1 H1A 0.9800
N2 H2A 0.9800

loop_
_geom_torsion_atom_site_label_1
_geom_torsion_atom_site_label_2
_geom_torsion_atom_site_label_3
_geom_torsion_atom_site_label_4
_geom_torsion
B4 B1 B2 C26 135.9(4)
B6 B1 B2 C26 97.9(4)
B7 B1 B2 C26 34.8(3)
C26 B1 B2 C27 -37.1(3)
B4 B1 B2 C27 98.8(4)
B6 B1 B2 C27 60.8(5)
B7 B1 B2 C27 -2.2(5)
C26 B1 B2 B4 -135.9(4)
B6 B1 B2 B4 -38.0(4)
B7 B1 B2 B4 -101.1(4)
C26 B1 B2 B9 -98.4(4)
B4 B1 B2 B9 37.5(4)
B6 B1 B2 B9 -0.5(5)
B7 B1 B2 B9 -63.6(5)
C26 B2 B4 B9 100.1(4)
C27 B2 B4 B9 38.4(4)
B1 B2 B4 B9 138.0(4)
C26 B2 B4 B1 -37.8(3)
C27 B2 B4 B1 -99.6(4)
B9 B2 B4 B1 -138.0(4)
C26 B2 B4 B5 62.5(5)
C27 B2 B4 B5 0.8(6)
B9 B2 B4 B5 -37.6(4)
B1 B2 B4 B5 100.4(5)
C26 B2 B4 B6 -0.1(5)
C27 B2 B4 B6 -61.8(5)
B9 B2 B4 B6 -100.2(4)
B1 B2 B4 B6 37.7(4)
C26 B1 B4 B2 38.8(4)
B6 B1 B4 B2 137.9(4)
B7 B1 B4 B2 100.6(4)
C26 B1 B4 B9 1.0(5)
B2 B1 B4 B9 -37.8(4)
B6 B1 B4 B9 100.1(4)
B7 B1 B4 B9 62.8(5)
C26 B1 B4 B5 -62.4(5)
B2 B1 B4 B5 -101.3(4)
B6 B1 B4 B5 36.6(4)
B7 B1 B4 B5 -0.7(5)
C26 B1 B4 B6 -99.0(4)
B2 B1 B4 B6 -137.9(4)
B7 B1 B4 B6 -37.3(4)
B2 B4 B5 B10 -62.6(5)
B9 B4 B5 B10 -100.3(4)
B1 B4 B5 B10 1.1(5)
B6 B4 B5 B10 38.1(4)
B2 B4 B5 B6 -100.7(5)
B9 B4 B5 B6 -138.4(4)
B1 B4 B5 B6 -37.0(4)
B2 B4 B5 B9 37.7(4)
B1 B4 B5 B9 101.4(4)
B6 B4 B5 B9 138.4(4)
B2 B4 B5 B8 1.7(6)
B9 B4 B5 B8 -36.0(4)
B1 B4 B5 B8 65.4(5)
B6 B4 B5 B8 102.4(5)
B9 B5 B6 B10 100.6(4)
B4 B5 B6 B10 137.6(4)
B8 B5 B6 B10 37.4(4)
B10 B5 B6 B7 -37.0(4)
B9 B5 B6 B7 63.5(5)
B4 B5 B6 B7 100.5(4)
B8 B5 B6 B7 0.4(5)
B10 B5 B6 B1 -101.0(4)
B9 B5 B6 B1 -0.4(5)
B4 B5 B6 B1 36.6(4)
B8 B5 B6 B1 -63.6(5)
B10 B5 B6 B4 -137.6(4)
B9 B5 B6 B4 -37.0(4)
B8 B5 B6 B4 -100.1(4)
C26 B1 B6 B5 63.3(5)
B4 B1 B6 B5 -37.0(4)
B2 B1 B6 B5 0.5(5)
B7 B1 B6 B5 101.2(4)
C26 B1 B6 B10 0.2(6)
B4 B1 B6 B10 -100.1(4)
B2 B1 B6 B10 -62.5(5)
B7 B1 B6 B10 38.1(4)
C26 B1 B6 B7 -37.9(4)
B4 B1 B6 B7 -138.2(4)
B2 B1 B6 B7 -100.7(4)
C26 B1 B6 B4 100.3(4)
B2 B1 B6 B4 37.5(4)
B7 B1 B6 B4 138.2(4)
B2 B4 B6 B5 100.8(4)
B9 B4 B6 B5 37.1(4)
B1 B4 B6 B5 138.6(4)
B2 B4 B6 B10 63.1(5)
B9 B4 B6 B10 -0.6(5)
B1 B4 B6 B10 100.9(4)
B5 B4 B6 B10 -37.7(4)
B2 B4 B6 B7 -0.3(5)
B9 B4 B6 B7 -63.9(5)
B1 B4 B6 B7 37.5(4)
B5 B4 B6 B7 -101.1(4)
B2 B4 B6 B1 -37.8(4)
B9 B4 B6 B1 -101.5(4)
B5 B4 B6 B1 -138.6(4)
C27 B3 B7 C26 36.9(3)
B10 B3 B7 C26 135.2(4)
B8 B3 B7 C26 98.5(4)
C27 B3 B7 B10 -98.3(4)
C26 B3 B7 B10 -135.2(4)
B8 B3 B7 B10 -36.7(4)
C27 B3 B7 B6 -60.8(5)
C26 B3 B7 B6 -97.7(4)
B10 B3 B7 B6 37.4(4)
B8 B3 B7 B6 0.7(5)
C27 B3 B7 B1 2.2(5)
C26 B3 B7 B1 -34.8(3)
B10 B3 B7 B1 100.4(4)
B8 B3 B7 B1 63.7(5)
B5 B6 B7 C26 -63.0(5)
B10 B6 B7 C26 -99.8(4)
B1 B6 B7 C26 37.5(4)
B4 B6 B7 C26 0.6(5)
B5 B6 B7 B3 -0.7(5)
B10 B6 B7 B3 -37.6(4)
B1 B6 B7 B3 99.8(4)
B4 B6 B7 B3 62.8(5)
B5 B6 B7 B10 36.9(4)
B1 B6 B7 B10 137.4(4)
B4 B6 B7 B10 100.4(4)
B5 B6 B7 B1 -100.5(4)
B10 B6 B7 B1 -137.4(4)
B4 B6 B7 B1 -36.9(4)
B4 B1 B7 C26 -98.4(4)
B2 B1 B7 C26 -35.3(3)
B6 B1 B7 C26 -136.2(4)
C26 B1 B7 B3 35.4(3)
B4 B1 B7 B3 -63.1(5)
B2 B1 B7 B3 0.1(5)
B6 B1 B7 B3 -100.8(4)
C26 B1 B7 B10 98.5(4)
B4 B1 B7 B10 0.0(5)
B2 B1 B7 B10 63.2(5)
B6 B1 B7 B10 -37.7(4)
C26 B1 B7 B6 136.2(4)
B4 B1 B7 B6 37.8(4)
B2 B1 B7 B6 100.9(4)
B10 B5 B8 C27 98.0(5)
B6 B5 B8 C27 60.9(5)
B9 B5 B8 C27 -39.5(4)
B4 B5 B8 C27 -3.5(6)
B10 B5 B8 B9 137.5(4)
B6 B5 B8 B9 100.3(4)
B4 B5 B8 B9 36.0(4)
B6 B5 B8 B10 -37.2(4)
B9 B5 B8 B10 -137.5(4)
B4 B5 B8 B10 -101.5(5)
B10 B5 B8 B3 37.2(4)
B6 B5 B8 B3 0.1(5)
B9 B5 B8 B3 -100.3(4)
B4 B5 B8 B3 -64.3(5)
C26 B3 B8 C27 -36.2(3)
B7 B3 B8 C27 -98.8(4)
B10 B3 B8 C27 -135.6(4)
C27 B3 B8 B9 35.8(4)
C26 B3 B8 B9 -0.4(5)
B7 B3 B8 B9 -63.1(5)
B10 B3 B8 B9 -99.8(4)
C27 B3 B8 B5 98.3(4)
C26 B3 B8 B5 62.1(5)
B7 B3 B8 B5 -0.5(5)
B10 B3 B8 B5 -37.2(4)
C27 B3 B8 B10 135.6(4)
C26 B3 B8 B10 99.4(4)
B7 B3 B8 B10 36.7(4)
B2 B4 B9 C27 -39.2(4)
B1 B4 B9 C27 -1.4(5)
B5 B4 B9 C27 98.8(4)
B6 B4 B9 C27 62.1(5)
B2 B4 B9 B8 -101.1(4)
B1 B4 B9 B8 -63.3(5)
B5 B4 B9 B8 37.0(4)
B6 B4 B9 B8 0.2(5)
B1 B4 B9 B2 37.8(4)
B5 B4 B9 B2 138.0(5)
B6 B4 B9 B2 101.3(4)
B2 B4 B9 B5 -138.0(5)
B1 B4 B9 B5 -100.2(5)
B6 B4 B9 B5 -36.7(4)
B5 B8 B9 C27 -134.3(4)
B10 B8 B9 C27 -97.2(4)
B3 B8 B9 C27 -35.5(4)
C27 B8 B9 B4 97.4(4)
B5 B8 B9 B4 -36.9(4)
B10 B8 B9 B4 0.2(5)
B3 B8 B9 B4 61.8(5)
C27 B8 B9 B2 33.7(4)
B5 B8 B9 B2 -100.6(4)
B10 B8 B9 B2 -63.5(5)
B3 B8 B9 B2 -1.8(5)
C27 B8 B9 B5 134.3(4)
B10 B8 B9 B5 37.1(4)
B3 B8 B9 B5 98.7(4)
C26 B2 B9 C27 36.6(3)
B4 B2 B9 C27 135.3(4)
B1 B2 B9 C27 97.8(4)
C26 B2 B9 B4 -98.7(4)
C27 B2 B9 B4 -135.3(4)
B1 B2 B9 B4 -37.6(4)
C26 B2 B9 B8 3.4(5)
C27 B2 B9 B8 -33.3(4)
B4 B2 B9 B8 102.1(5)
B1 B2 B9 B8 64.5(5)
C26 B2 B9 B5 -60.9(5)
C27 B2 B9 B5 -97.6(4)
B4 B2 B9 B5 37.8(4)
B1 B2 B9 B5 0.2(5)
B10 B5 B9 C27 1.1(5)
B6 B5 B9 C27 -62.5(5)
B4 B5 B9 C27 -100.1(4)
B8 B5 B9 C27 39.4(4)
B10 B5 B9 B4 101.2(5)
B6 B5 B9 B4 37.5(4)
B8 B5 B9 B4 139.4(4)
B10 B5 B9 B8 -38.3(4)
B6 B5 B9 B8 -101.9(5)
B4 B5 B9 B8 -139.4(4)
B10 B5 B9 B2 63.7(5)
B6 B5 B9 B2 0.1(5)
B4 B5 B9 B2 -37.4(4)
B8 B5 B9 B2 102.0(5)
B6 B5 B10 B3 100.2(4)
B9 B5 B10 B3 -1.0(6)
B4 B5 B10 B3 61.9(5)
B8 B5 B10 B3 -38.7(4)
B9 B5 B10 B6 -101.1(4)
B4 B5 B10 B6 -38.3(4)
B8 B5 B10 B6 -138.9(4)
B6 B5 B10 B7 37.2(4)
B9 B5 B10 B7 -63.9(5)
B4 B5 B10 B7 -1.1(5)
B8 B5 B10 B7 -101.6(4)
B6 B5 B10 B8 138.9(4)
B9 B5 B10 B8 37.7(4)
B4 B5 B10 B8 100.6(4)
C27 B3 B10 B5 0.5(5)
C26 B3 B10 B5 -62.1(5)
B7 B3 B10 B5 -101.2(5)
B8 B3 B10 B5 38.6(4)
C27 B3 B10 B6 64.0(5)
C26 B3 B10 B6 1.4(5)
B7 B3 B10 B6 -37.7(4)
B8 B3 B10 B6 102.0(4)
C27 B3 B10 B7 101.7(4)
C26 B3 B10 B7 39.1(4)
B8 B3 B10 B7 139.7(4)
C27 B3 B10 B8 -38.1(4)
C26 B3 B10 B8 -100.6(4)
B7 B3 B10 B8 -139.7(4)
B7 B6 B10 B5 138.7(4)
B1 B6 B10 B5 100.3(5)
B4 B6 B10 B5 37.8(4)
B5 B6 B10 B3 -101.3(4)
B7 B6 B10 B3 37.3(4)
B1 B6 B10 B3 -1.0(6)
B4 B6 B10 B3 -63.5(5)
B5 B6 B10 B7 -138.7(4)
B1 B6 B10 B7 -38.3(4)
B4 B6 B10 B7 -100.8(4)
B5 B6 B10 B8 -37.1(4)
B7 B6 B10 B8 101.5(4)
B1 B6 B10 B8 63.2(5)
B4 B6 B10 B8 0.7(5)
C26 B7 B10 B5 61.5(5)
B3 B7 B10 B5 100.7(4)
B6 B7 B10 B5 -37.2(4)
B1 B7 B10 B5 0.7(5)
C26 B7 B10 B3 -39.2(4)
B6 B7 B10 B3 -137.8(4)
B1 B7 B10 B3 -100.0(4)
C26 B7 B10 B6 98.7(4)
B3 B7 B10 B6 137.8(4)
B1 B7 B10 B6 37.8(4)
C26 B7 B10 B8 -2.6(5)
B3 B7 B10 B8 36.6(4)
B6 B7 B10 B8 -101.3(4)
B1 B7 B10 B8 -63.4(5)
C27 B8 B10 B5 -99.0(4)
B9 B8 B10 B5 -37.6(4)
B3 B8 B10 B5 -137.1(4)
C27 B8 B10 B3 38.0(4)
B9 B8 B10 B3 99.5(4)
B5 B8 B10 B3 137.1(4)
C27 B8 B10 B6 -62.0(5)
B9 B8 B10 B6 -0.6(5)
B5 B8 B10 B6 37.0(4)
B3 B8 B10 B6 -100.0(4)
C27 B8 B10 B7 2.0(5)
B9 B8 B10 B7 63.5(5)
B5 B8 B10 B7 101.1(4)
B3 B8 B10 B7 -36.0(4)
B16 B11 B12 C24 37.8(4)
B19 B11 B12 C24 -100.2(5)
B15 B11 B12 C24 -62.7(5)
B14 B11 B12 C24 -0.6(6)
B19 B11 B12 B16 -138.0(5)
B15 B11 B12 B16 -100.5(5)
B14 B11 B12 B16 -38.4(4)
B16 B11 B12 B20 101.0(5)
B19 B11 B12 B20 -37.0(4)
B15 B11 B12 B20 0.5(6)
B14 B11 B12 B20 62.6(5)
B16 B11 B12 B19 138.0(5)
B15 B11 B12 B19 37.5(4)
B14 B11 B12 B19 99.7(5)
C24 B13 B14 B15 62.3(6)
C25 B13 B14 B15 0.0(6)
B16 B13 B14 B15 100.4(5)
B17 B13 B14 B15 -37.6(5)
C24 B13 B14 B17 99.9(4)
C25 B13 B14 B17 37.6(4)
B16 B13 B14 B17 138.0(5)
C24 B13 B14 B11 -1.7(5)
C25 B13 B14 B11 -64.0(5)
B16 B13 B14 B11 36.5(4)
B17 B13 B14 B11 -101.6(5)
C24 B13 B14 B16 -38.1(4)
C25 B13 B14 B16 -100.4(5)
B17 B13 B14 B16 -138.0(5)
B12 B11 B14 B15 -100.7(5)
B16 B11 B14 B15 -138.8(4)
B19 B11 B14 B15 -37.6(4)
B12 B11 B14 B17 -63.3(5)
B16 B11 B14 B17 -101.4(5)
B19 B11 B14 B17 -0.2(6)
B15 B11 B14 B17 37.4(4)
B12 B11 B14 B13 1.4(6)
B16 B11 B14 B13 -36.7(4)
B19 B11 B14 B13 64.4(5)
B15 B11 B14 B13 102.1(5)
B12 B11 B14 B16 38.1(4)
B19 B11 B14 B16 101.2(4)
B15 B11 B14 B16 138.8(4)
B13 B14 B15 B17 38.2(5)
B11 B14 B15 B17 138.2(4)
B16 B14 B15 B17 101.7(4)
B17 B14 B15 B18 -37.9(4)
B13 B14 B15 B18 0.3(7)
B11 B14 B15 B18 100.3(5)
B16 B14 B15 B18 63.8(6)
B17 B14 B15 B19 -100.5(4)
B13 B14 B15 B19 -62.2(6)
B11 B14 B15 B19 37.7(4)
B16 B14 B15 B19 1.2(5)
B17 B14 B15 B11 -138.2(4)
B13 B14 B15 B11 -100.0(5)
B16 B14 B15 B11 -36.5(4)
B12 B11 B15 B14 100.2(5)
B16 B11 B15 B14 37.0(4)
B19 B11 B15 B14 137.6(4)
B12 B11 B15 B17 62.4(6)
B16 B11 B15 B17 -0.8(6)
B19 B11 B15 B17 99.9(5)
B14 B11 B15 B17 -37.8(4)
B12 B11 B15 B18 -0.9(6)
B16 B11 B15 B18 -64.1(6)
B19 B11 B15 B18 36.5(4)
B14 B11 B15 B18 -101.1(5)
B12 B11 B15 B19 -37.4(4)
B16 B11 B15 B19 -100.7(5)
B14 B11 B15 B19 -137.6(4)
B20 B12 B16 C24 34.4(4)
B11 B12 B16 C24 136.3(5)
B19 B12 B16 C24 98.7(4)
C24 B12 B16 B11 -136.3(5)
B20 B12 B16 B11 -101.9(5)
B19 B12 B16 B11 -37.7(4)
C24 B12 B16 B13 -35.0(4)
B20 B12 B16 B13 -0.6(6)
B11 B12 B16 B13 101.3(5)
B19 B12 B16 B13 63.7(5)
C24 B12 B16 B14 -98.0(4)
B20 B12 B16 B14 -63.5(5)
B11 B12 B16 B14 38.4(4)
B19 B12 B16 B14 0.7(5)
B12 B11 B16 C24 -38.1(4)
B19 B11 B16 C24 -0.7(7)
B15 B11 B16 C24 62.8(6)
B14 B11 B16 C24 99.1(5)
B19 B11 B16 B12 37.4(5)
B15 B11 B16 B12 100.8(5)
B14 B11 B16 B12 137.1(4)
B12 B11 B16 B13 -100.3(5)
B19 B11 B16 B13 -62.9(6)
B15 B11 B16 B13 0.5(6)
B14 B11 B16 B13 36.8(4)
B12 B11 B16 B14 -137.1(4)
B19 B11 B16 B14 -99.7(5)
B15 B11 B16 B14 -36.3(4)
C25 B13 B16 C24 -36.7(4)
B14 B13 B16 C24 -135.5(4)
B17 B13 B16 C24 -98.5(4)
C24 B13 B16 B12 34.9(4)
C25 B13 B16 B12 -1.8(5)
B14 B13 B16 B12 -100.6(4)
B17 B13 B16 B12 -63.5(5)
C24 B13 B16 B11 98.4(5)
C25 B13 B16 B11 61.7(5)
B14 B13 B16 B11 -37.1(4)
B17 B13 B16 B11 -0.1(6)
C24 B13 B16 B14 135.5(4)
C25 B13 B16 B14 98.8(4)
B17 B13 B16 B14 37.0(4)
B15 B14 B16 C24 -63.1(5)
B17 B14 B16 C24 0.4(6)
B13 B14 B16 C24 38.7(4)
B11 B14 B16 C24 -100.1(5)
B15 B14 B16 B12 -1.2(5)
B17 B14 B16 B12 62.3(5)
B13 B14 B16 B12 100.5(4)
B11 B14 B16 B12 -38.2(4)
B15 B14 B16 B11 37.0(4)
B17 B14 B16 B11 100.5(5)
B13 B14 B16 B11 138.8(4)
B15 B14 B16 B13 -101.7(5)
B17 B14 B16 B13 -38.2(4)
B11 B14 B16 B13 -138.8(4)
B14 B15 B17 C25 -98.6(5)
B18 B15 B17 C25 38.9(4)
B19 B15 B17 C25 2.5(6)
B11 B15 B17 C25 -60.6(6)
B14 B15 B17 B18 -137.5(5)
B19 B15 B17 B18 -36.4(4)
B11 B15 B17 B18 -99.6(5)
B18 B15 B17 B14 137.5(5)
B19 B15 B17 B14 101.1(5)
B11 B15 B17 B14 37.9(4)
B14 B15 B17 B13 -37.2(4)
B18 B15 B17 B13 100.3(5)
B19 B15 B17 B13 63.9(5)
B11 B15 B17 B13 0.7(6)
B15 B14 B17 C25 100.6(5)
B13 B14 B17 C25 -37.5(4)
B11 B14 B17 C25 63.0(5)
B16 B14 B17 C25 0.2(6)
B13 B14 B17 B15 -138.1(5)
B11 B14 B17 B15 -37.6(4)
B16 B14 B17 B15 -100.4(5)
B15 B14 B17 B18 38.3(4)
B13 B14 B17 B18 -99.8(5)
B11 B14 B17 B18 0.6(6)
B16 B14 B17 B18 -62.2(5)
B15 B14 B17 B13 138.1(5)
B11 B14 B17 B13 100.4(5)
B16 B14 B17 B13 37.6(4)
C24 B13 B17 C25 37.9(3)
B14 B13 B17 C25 136.5(5)
B16 B13 B17 C25 98.9(5)
C24 B13 B17 B15 -61.4(5)
C25 B13 B17 B15 -99.3(5)
B14 B13 B17 B15 37.2(4)
B16 B13 B17 B15 -0.4(6)
C24 B13 B17 B18 2.5(5)
C25 B13 B17 B18 -35.4(4)
B14 B13 B17 B18 101.1(5)
B16 B13 B17 B18 63.5(5)
C24 B13 B17 B14 -98.6(4)
C25 B13 B17 B14 -136.5(5)
B16 B13 B17 B14 -37.6(4)
B15 B17 B18 C25 135.7(5)
B14 B17 B18 C25 97.9(5)
B13 B17 B18 C25 35.0(4)
C25 B17 B18 B19 -98.7(5)
B15 B17 B18 B19 37.0(4)
B14 B17 B18 B19 -0.8(6)
B13 B17 B18 B19 -63.7(5)
C25 B17 B18 B15 -135.7(5)
B14 B17 B18 B15 -37.9(4)
B13 B17 B18 B15 -100.7(5)
C25 B17 B18 B20 -34.8(4)
B15 B17 B18 B20 100.9(5)
B14 B17 B18 B20 63.1(5)
B13 B17 B18 B20 0.2(5)
B14 B15 B18 C25 -0.5(6)
B17 B15 B18 C25 -38.6(4)
B19 B15 B18 C25 100.3(5)
B11 B15 B18 C25 63.5(6)
B14 B15 B18 B19 -100.8(5)
B17 B15 B18 B19 -138.9(5)
B11 B15 B18 B19 -36.7(4)
B14 B15 B18 B17 38.1(5)
B19 B15 B18 B17 138.9(5)
B11 B15 B18 B17 102.1(5)
B14 B15 B18 B20 -63.1(6)
B17 B15 B18 B20 -101.2(5)
B19 B15 B18 B20 37.7(4)
B11 B15 B18 B20 1.0(6)
C25 B18 B19 B12 1.7(6)
B17 B18 B19 B12 64.1(5)
B15 B18 B19 B12 100.8(5)
B20 B18 B19 B12 -37.3(4)
C25 B18 B19 B11 -61.7(5)
B17 B18 B19 B11 0.7(6)
B15 B18 B19 B11 37.3(4)
B20 B18 B19 B11 -100.8(5)
C25 B18 B19 B15 -99.0(5)
B17 B18 B19 B15 -36.6(4)
B20 B18 B19 B15 -138.1(5)
C25 B18 B19 B20 39.0(4)
B17 B18 B19 B20 101.5(5)
B15 B18 B19 B20 138.1(5)
C24 B12 B19 B18 -2.1(6)
B16 B12 B19 B18 -63.8(5)
B20 B12 B19 B18 37.8(4)
B11 B12 B19 B18 -101.4(5)
C24 B12 B19 B11 99.3(5)
B16 B12 B19 B11 37.6(4)
B20 B12 B19 B11 139.2(5)
C24 B12 B19 B15 61.7(5)
B16 B12 B19 B15 0.0(5)
B20 B12 B19 B15 101.6(4)
B11 B12 B19 B15 -37.6(4)
C24 B12 B19 B20 -39.9(4)
B16 B12 B19 B20 -101.6(4)
B11 B12 B19 B20 -139.2(5)
B12 B11 B19 B18 100.7(5)
B16 B11 B19 B18 63.3(6)
B15 B11 B19 B18 -37.3(4)
B14 B11 B19 B18 -0.3(6)
B16 B11 B19 B12 -37.4(5)
B15 B11 B19 B12 -138.0(4)
B14 B11 B19 B12 -101.0(4)
B12 B11 B19 B15 138.0(4)
B16 B11 B19 B15 100.7(5)
B14 B11 B19 B15 37.1(4)
B12 B11 B19 B20 36.4(4)
B16 B11 B19 B20 -1.0(7)
B15 B11 B19 B20 -101.7(5)
B14 B11 B19 B20 -64.6(6)
B14 B15 B19 B18 100.4(5)
B17 B15 B19 B18 36.7(4)
B11 B15 B19 B18 138.6(4)
B14 B15 B19 B12 -0.8(5)
B17 B15 B19 B12 -64.5(5)
B18 B15 B19 B12 -101.2(4)
B11 B15 B19 B12 37.4(4)
B14 B15 B19 B11 -38.2(4)
B17 B15 B19 B11 -101.9(5)
B18 B15 B19 B11 -138.6(4)
B14 B15 B19 B20 62.4(5)
B17 B15 B19 B20 -1.3(6)
B18 B15 B19 B20 -38.0(4)
B11 B15 B19 B20 100.6(5)
B16 B12 B20 C24 -33.9(4)
B11 B12 B20 C24 -97.8(5)
B19 B12 B20 C24 -134.7(4)
C24 B12 B20 C25 36.5(3)
B16 B12 B20 C25 2.7(5)
B11 B12 B20 C25 -61.3(5)
B19 B12 B20 C25 -98.2(4)
C24 B12 B20 B19 134.7(4)
B16 B12 B20 B19 100.8(5)
B11 B12 B20 B19 36.9(4)
C24 B12 B20 B18 97.9(4)
B16 B12 B20 B18 64.1(5)
B11 B12 B20 B18 0.1(6)
B19 B12 B20 B18 -36.8(4)
B18 B19 B20 C24 -99.4(4)
B12 B19 B20 C24 38.7(4)
B11 B19 B20 C24 2.2(6)
B15 B19 B20 C24 -61.6(5)
B18 B19 B20 C25 -38.2(4)
B12 B19 B20 C25 99.9(4)
B11 B19 B20 C25 63.4(5)
B15 B19 B20 C25 -0.4(6)
B18 B19 B20 B12 -138.1(5)
B11 B19 B20 B12 -36.5(5)
B15 B19 B20 B12 -100.3(5)
B12 B19 B20 B18 138.1(5)
B11 B19 B20 B18 101.7(5)
B15 B19 B20 B18 37.8(4)
C25 B18 B20 C24 -37.4(3)
B19 B18 B20 C24 98.1(4)
B17 B18 B20 C24 -2.7(5)
B15 B18 B20 C24 60.3(5)
B19 B18 B20 C25 135.5(4)
B17 B18 B20 C25 34.7(4)
B15 B18 B20 C25 97.7(5)
C25 B18 B20 B12 -98.4(4)
B19 B18 B20 B12 37.1(4)
B17 B18 B20 B12 -63.8(5)
B15 B18 B20 B12 -0.7(6)
C25 B18 B20 B19 -135.5(4)
B17 B18 B20 B19 -100.9(5)
B15 B18 B20 B19 -37.8(4)
B11 B16 C24 B12 38.5(5)
B13 B16 C24 B12 140.5(4)
B14 B16 C24 B12 101.6(4)
B12 B16 C24 C25 -102.5(4)
B11 B16 C24 C25 -64.0(6)
B13 B16 C24 C25 38.0(4)
B14 B16 C24 C25 -0.9(5)
B12 B16 C24 B13 -140.5(4)
B11 B16 C24 B13 -102.0(5)
B14 B16 C24 B13 -38.9(4)
B12 B16 C24 B20 -36.3(4)
B11 B16 C24 B20 2.2(7)
B13 B16 C24 B20 104.2(5)
B14 B16 C24 B20 65.3(5)
B12 B16 C24 S7 113.6(4)
B11 B16 C24 S7 152.1(4)
B13 B16 C24 S7 -106.0(4)
B14 B16 C24 S7 -144.9(4)
B20 B12 C24 B16 -141.8(5)
B11 B12 C24 B16 -38.5(4)
B19 B12 C24 B16 -101.6(5)
B16 B12 C24 C25 103.3(5)
B20 B12 C24 C25 -38.5(4)
B11 B12 C24 C25 64.8(5)
B19 B12 C24 C25 1.8(5)
B16 B12 C24 B13 38.0(4)
B20 B12 C24 B13 -103.8(4)
B11 B12 C24 B13 -0.5(6)
B19 B12 C24 B13 -63.6(5)
B16 B12 C24 B20 141.8(5)
B11 B12 C24 B20 103.3(5)
B19 B12 C24 B20 40.2(4)
B16 B12 C24 S7 -111.8(5)
B20 B12 C24 S7 106.4(4)
B11 B12 C24 S7 -150.3(4)
B19 B12 C24 S7 146.6(4)
C25 B13 C24 B16 138.4(4)
B14 B13 C24 B16 39.2(4)
B17 B13 C24 B16 101.0(4)
C25 B13 C24 B12 100.6(4)
B14 B13 C24 B12 1.4(6)
B16 B13 C24 B12 -37.9(4)
B17 B13 C24 B12 63.1(5)
B14 B13 C24 C25 -99.2(4)
B16 B13 C24 C25 -138.4(4)
B17 B13 C24 C25 -37.4(3)
C25 B13 C24 B20 33.0(3)
B14 B13 C24 B20 -66.2(5)
B16 B13 C24 B20 -105.4(4)
B17 B13 C24 B20 -4.4(5)
C25 B13 C24 S7 -107.6(3)
B14 B13 C24 S7 153.2(3)
B16 B13 C24 S7 114.0(4)
B17 B13 C24 S7 -145.0(3)
C25 B20 C24 B16 -101.5(5)
B12 B20 C24 B16 36.6(5)
B19 B20 C24 B16 -2.8(6)
B18 B20 C24 B16 -64.2(5)
C25 B20 C24 B12 -138.0(4)
B19 B20 C24 B12 -39.4(4)
B18 B20 C24 B12 -100.8(4)
B12 B20 C24 C25 138.0(4)
B19 B20 C24 C25 98.6(4)
B18 B20 C24 C25 37.3(3)
C25 B20 C24 B13 -32.8(3)
B12 B20 C24 B13 105.3(4)
B19 B20 C24 B13 65.9(5)
B18 B20 C24 B13 4.5(5)
C25 B20 C24 S7 107.4(4)
B12 B20 C24 S7 -114.6(4)
B19 B20 C24 S7 -154.0(4)
B18 B20 C24 S7 144.6(3)
B16 C24 C25 B13 -39.0(4)
B12 C24 C25 B13 -106.0(4)
B20 C24 C25 B13 -144.8(4)
S7 C24 C25 B13 106.8(4)
B16 C24 C25 B17 1.1(5)
B12 C24 C25 B17 -65.9(5)
B13 C24 C25 B17 40.1(4)
B20 C24 C25 B17 -104.7(4)
S7 C24 C25 B17 146.9(4)
B16 C24 C25 B18 66.3(5)
B12 C24 C25 B18 -0.7(5)
B13 C24 C25 B18 105.3(4)
B20 C24 C25 B18 -39.5(4)
S7 C24 C25 B18 -147.9(4)
B16 C24 C25 B20 105.8(4)
B12 C24 C25 B20 38.8(4)
B13 C24 C25 B20 144.8(4)
S7 C24 C25 B20 -108.4(4)
B16 C24 C25 S10 -147.5(4)
B12 C24 C25 S10 145.5(4)
B13 C24 C25 S10 -108.4(4)
B20 C24 C25 S10 106.8(4)
S7 C24 C25 S10 -1.6(5)
B14 B13 C25 C24 99.2(5)
B16 B13 C25 C24 36.0(4)
B17 B13 C25 C24 137.0(4)
C24 B13 C25 B17 -137.0(4)
B14 B13 C25 B17 -37.8(4)
B16 B13 C25 B17 -101.0(4)
C24 B13 C25 B18 -99.5(4)
B14 B13 C25 B18 -0.3(6)
B16 B13 C25 B18 -63.5(6)
B17 B13 C25 B18 37.5(4)
C24 B13 C25 B20 -32.4(4)
B14 B13 C25 B20 66.8(5)
B16 B13 C25 B20 3.6(5)
B17 B13 C25 B20 104.5(4)
C24 B13 C25 S10 108.3(4)
B14 B13 C25 S10 -152.6(4)
B16 B13 C25 S10 144.3(4)
B17 B13 C25 S10 -114.8(4)
B15 B17 C25 C24 61.7(5)
B18 B17 C25 C24 101.2(4)
B14 B17 C25 C24 -0.7(5)
B13 B17 C25 C24 -38.8(4)
B15 B17 C25 B13 100.5(5)
B18 B17 C25 B13 140.0(4)
B14 B17 C25 B13 38.0(4)
B15 B17 C25 B18 -39.5(4)
B14 B17 C25 B18 -102.0(5)
B13 B17 C25 B18 -140.0(4)
B15 B17 C25 B20 -2.9(6)
B18 B17 C25 B20 36.5(4)
B14 B17 C25 B20 -65.4(5)
B13 B17 C25 B20 -103.5(5)
B15 B17 C25 S10 -151.5(4)
B18 B17 C25 S10 -112.0(5)
B14 B17 C25 S10 146.1(4)
B13 B17 C25 S10 108.0(5)
B19 B18 C25 C24 -0.6(5)
B17 B18 C25 C24 -102.5(4)
B15 B18 C25 C24 -63.8(5)
B20 B18 C25 C24 38.7(4)
B19 B18 C25 B13 63.7(6)
B17 B18 C25 B13 -38.1(5)
B15 B18 C25 B13 0.5(6)
B20 B18 C25 B13 103.0(5)
B19 B18 C25 B17 101.8(5)
B15 B18 C25 B17 38.7(4)
B20 B18 C25 B17 141.2(4)
B19 B18 C25 B20 -39.4(4)
B17 B18 C25 B20 -141.2(4)
B15 B18 C25 B20 -102.5(5)
B19 B18 C25 S10 -145.3(4)
B17 B18 C25 S10 112.9(5)
B15 B18 C25 S10 151.5(4)
B20 B18 C25 S10 -105.9(4)
B12 B20 C25 C24 -36.3(3)
B19 B20 C25 C24 -98.5(4)
B18 B20 C25 C24 -136.9(4)
C24 B20 C25 B13 32.4(4)
B12 B20 C25 B13 -3.9(5)
B19 B20 C25 B13 -66.1(5)
B18 B20 C25 B13 -104.5(4)
C24 B20 C25 B17 100.6(4)
B12 B20 C25 B17 64.3(5)
B19 B20 C25 B17 2.1(6)
B18 B20 C25 B17 -36.3(4)
C24 B20 C25 B18 136.9(4)
B12 B20 C25 B18 100.6(4)
B19 B20 C25 B18 38.4(4)
C24 B20 C25 S10 -108.9(4)
B12 B20 C25 S10 -145.2(4)
B19 B20 C25 S10 152.6(4)
B18 B20 C25 S10 114.2(4)
B4 B1 C26 C27 -0.3(5)
B2 B1 C26 C27 38.5(3)
B6 B1 C26 C27 -63.7(5)
B7 B1 C26 C27 -102.1(4)
B4 B1 C26 B7 101.8(4)
B2 B1 C26 B7 140.6(4)
B6 B1 C26 B7 38.3(4)
B4 B1 C26 B3 64.1(5)
B2 B1 C26 B3 102.9(4)
B6 B1 C26 B3 0.7(6)
B7 B1 C26 B3 -37.6(4)
B4 B1 C26 B2 -38.8(4)
B6 B1 C26 B2 -102.2(5)
B7 B1 C26 B2 -140.6(4)
B4 B1 C26 S3 -145.9(3)
B2 B1 C26 S3 -107.1(4)
B6 B1 C26 S3 150.7(4)
B7 B1 C26 S3 112.3(4)
B3 B7 C26 B1 -140.0(4)
B10 B7 C26 B1 -100.6(4)
B6 B7 C26 B1 -38.4(4)
B3 B7 C26 C27 -37.2(4)
B10 B7 C26 C27 2.2(5)
B6 B7 C26 C27 64.4(4)
B1 B7 C26 C27 102.8(4)
B10 B7 C26 B3 39.4(4)
B6 B7 C26 B3 101.6(4)
B1 B7 C26 B3 140.0(4)
B3 B7 C26 B2 -102.3(4)
B10 B7 C26 B2 -62.9(5)
B6 B7 C26 B2 -0.7(5)
B1 B7 C26 B2 37.7(4)
B3 B7 C26 S3 105.6(4)
B10 B7 C26 S3 145.0(3)
B6 B7 C26 S3 -152.8(3)
B1 B7 C26 S3 -114.5(4)
C27 B3 C26 B1 -100.1(4)
B7 B3 C26 B1 38.4(4)
B10 B3 C26 B1 -1.3(5)
B8 B3 C26 B1 -64.7(5)
B7 B3 C26 C27 138.6(4)
B10 B3 C26 C27 98.8(4)
B8 B3 C26 C27 35.4(3)
C27 B3 C26 B7 -138.6(4)
B10 B3 C26 B7 -39.7(4)
B8 B3 C26 B7 -103.2(4)
C27 B3 C26 B2 -32.8(3)
B7 B3 C26 B2 105.8(4)
B10 B3 C26 B2 66.1(5)
B8 B3 C26 B2 2.6(5)
C27 B3 C26 S3 107.8(3)
B7 B3 C26 S3 -113.7(4)
B10 B3 C26 S3 -153.4(3)
B8 B3 C26 S3 143.2(3)
C27 B2 C26 B1 137.6(4)
B4 B2 C26 B1 38.7(3)
B9 B2 C26 B1 101.3(4)
B4 B2 C26 C27 -98.9(4)
B9 B2 C26 C27 -36.3(3)
B1 B2 C26 C27 -137.6(4)
C27 B2 C26 B7 99.4(4)
B4 B2 C26 B7 0.5(5)
B9 B2 C26 B7 63.1(5)
B1 B2 C26 B7 -38.2(4)
C27 B2 C26 B3 32.5(3)
B4 B2 C26 B3 -66.3(4)
B9 B2 C26 B3 -3.7(5)
B1 B2 C26 B3 -105.0(4)
C27 B2 C26 S3 -107.4(3)
B4 B2 C26 S3 153.7(3)
B9 B2 C26 S3 -143.7(3)
B1 B2 C26 S3 115.0(4)
B5 B8 C27 B9 39.9(4)
B10 B8 C27 B9 101.0(4)
B3 B8 C27 B9 139.2(4)
B9 B8 C27 B3 -139.2(4)
B5 B8 C27 B3 -99.3(5)
B10 B8 C27 B3 -38.2(4)
B9 B8 C27 C26 -101.6(4)
B5 B8 C27 C26 -61.7(5)
B10 B8 C27 C26 -0.6(5)
B3 B8 C27 C26 37.6(4)
B9 B8 C27 B2 -35.7(4)
B5 B8 C27 B2 4.2(6)
B10 B8 C27 B2 65.3(5)
B3 B8 C27 B2 103.5(5)
B9 B8 C27 S5 112.9(4)
B5 B8 C27 S5 152.8(4)
B10 B8 C27 S5 -146.2(4)
B3 B8 C27 S5 -108.0(4)
B4 B9 C27 B8 -103.4(4)
B2 B9 C27 B8 -142.6(4)
B5 B9 C27 B8 -40.3(4)
B4 B9 C27 B3 -63.9(5)
B8 B9 C27 B3 39.5(4)
B2 B9 C27 B3 -103.1(4)
B5 B9 C27 B3 -0.8(5)
B4 B9 C27 C26 1.3(5)
B8 B9 C27 C26 104.7(4)
B2 B9 C27 C26 -37.9(4)
B5 B9 C27 C26 64.4(4)
B4 B9 C27 B2 39.2(4)
B8 B9 C27 B2 142.6(4)
B5 B9 C27 B2 102.3(4)
B4 B9 C27 S5 145.6(4)
B8 B9 C27 S5 -110.9(4)
B2 B9 C27 S5 106.4(4)
B5 B9 C27 S5 -151.3(4)
C26 B3 C27 B8 139.3(4)
B7 B3 C27 B8 102.7(4)
B10 B3 C27 B8 39.2(4)
C26 B3 C27 B9 100.3(4)
B7 B3 C27 B9 63.7(5)
B10 B3 C27 B9 0.2(5)
B8 B3 C27 B9 -39.0(4)
B7 B3 C27 C26 -36.6(3)
B10 B3 C27 C26 -100.0(4)
B8 B3 C27 C26 -139.3(4)
C26 B3 C27 B2 32.8(3)
B7 B3 C27 B2 -3.7(5)
B10 B3 C27 B2 -67.2(5)
B8 B3 C27 B2 -106.4(4)
C26 B3 C27 S5 -107.9(4)
B7 B3 C27 S5 -144.5(3)
B10 B3 C27 S5 152.1(3)
B8 B3 C27 S5 112.9(4)
B1 C26 C27 B8 66.5(5)
B7 C26 C27 B8 -1.0(5)
B3 C26 C27 B8 -38.9(4)
B2 C26 C27 B8 105.6(4)
S3 C26 C27 B8 -145.7(3)
B1 C26 C27 B9 -0.6(5)
B7 C26 C27 B9 -68.1(4)
B3 C26 C27 B9 -106.0(4)
B2 C26 C27 B9 38.6(4)
S3 C26 C27 B9 147.3(3)
B1 C26 C27 B3 105.4(4)
B7 C26 C27 B3 37.9(4)
B2 C26 C27 B3 144.5(4)
S3 C26 C27 B3 -106.8(4)
B1 C26 C27 B2 -39.2(4)
B7 C26 C27 B2 -106.6(4)
B3 C26 C27 B2 -144.5(4)
S3 C26 C27 B2 108.7(4)
B1 C26 C27 S5 -146.8(3)
B7 C26 C27 S5 145.8(3)
B3 C26 C27 S5 107.9(4)
B2 C26 C27 S5 -107.6(4)
S3 C26 C27 S5 1.1(5)
C26 B2 C27 B8 -102.3(4)
B4 B2 C27 B8 -3.2(6)
B9 B2 C27 B8 35.9(4)
B1 B2 C27 B8 -65.7(5)
C26 B2 C27 B9 -138.2(4)
B4 B2 C27 B9 -39.1(4)
B1 B2 C27 B9 -101.6(4)
C26 B2 C27 B3 -32.8(3)
B4 B2 C27 B3 66.3(5)
B9 B2 C27 B3 105.4(4)
B1 B2 C27 B3 3.7(5)
B4 B2 C27 C26 99.1(4)
B9 B2 C27 C26 138.2(4)
B1 B2 C27 C26 36.6(3)
C26 B2 C27 S5 108.0(4)
B4 B2 C27 S5 -152.9(4)
B9 B2 C27 S5 -113.8(4)
B1 B2 C27 S5 144.6(3)
C5 C6 N1 C7 -48.7(8)
C5 C6 N1 C9 -177.5(6)
C10 C7 N1 C6 -60.5(7)
C10 C7 N1 C9 68.8(7)
C8 C9 N1 C6 -64.5(8)
C8 C9 N1 C7 165.6(6)
C29 C28 N2 C30 58.8(8)
C29 C28 N2 C100 -69.8(7)
C31 C30 N2 C28 49.6(8)
C31 C30 N2 C100 173.0(7)
C101 C100 N2 C28 -161.9(7)
C101 C100 N2 C30 71.1(9)
B1 C26 S3 Co1 150.3(4)
C27 C26 S3 Co1 7.3(3)
B7 C26 S3 Co1 -132.5(3)
B3 C26 S3 Co1 -60.9(3)
B2 C26 S3 Co1 76.7(3)
B8 C27 S5 Co1 134.7(4)
B9 C27 S5 Co1 -150.4(3)
B3 C27 S5 Co1 60.5(4)
C26 C27 S5 Co1 -8.8(4)
B2 C27 S5 Co1 -78.0(4)
B16 C24 S7 Co1 142.8(4)
B12 C24 S7 Co1 -141.4(4)
C25 C24 S7 Co1 1.1(4)
B13 C24 S7 Co1 69.7(4)
B20 C24 S7 Co1 -68.7(4)
C24 C25 S10 Co1 1.1(4)
B13 C25 S10 Co1 -68.2(4)
B17 C25 S10 Co1 -142.9(4)
B18 C25 S10 Co1 142.5(4)
B20 C25 S10 Co1 70.1(4)
